data_2211408
loop_
_publ_author_name
'Zhang, Xiu-Ling'
'Qiu, Yue'
'Ng, Seik Weng'

_publ_section_title
<i>catena</i>-Poly[silver(I)-\m~3~-5-phenyl-1,2,3,4-tetrazolato-\k^3^<i>N</i>^1^:<i>N</i>^2^:<i>N</i>^3^]
_journal_coeditor_code GK2043
_journal_issue 12
_journal_name_full 'Acta Crystallographica Section E'
_journal_page_first m3539
_journal_page_last m3540
_journal_paper_doi 10.1107/S160053680605029X
_journal_volume 62
_journal_year 2006
_chemical_formula_iupac '[Ag (C7 H5 N4)]'
_chemical_formula_moiety 'C7 H5 Ag N4'
_chemical_formula_sum 'C7 H5 Ag N4'
_chemical_formula_weight 253.02
_chemical_name_systematic
;
catena-Poly[silver(I)-\m~3~-5-phenyl-1,2,3,4-tetrazolato-\k^3^N^1^:N^2^:N^3^]
;
_space_group_IT_number 14
_symmetry_cell_setting monoclinic
_symmetry_space_group_name_Hall '-P 2ybc'
_symmetry_space_group_name_H-M 'P 1 21/c 1'
_atom_sites_solution_hydrogens geom
_atom_sites_solution_primary direct
_atom_sites_solution_secondary difmap
_audit_creation_method SHELXL-97
_cell_angle_alpha 90.00
_cell_angle_beta 110.388(2)
_cell_angle_gamma 90.00
_cell_formula_units_Z 4
_cell_length_a 10.433(2)
_cell_length_b 6.2750(10)
_cell_length_c 11.894(2)
_cell_measurement_reflns_used 1797
_cell_measurement_temperature 294(2)
_cell_measurement_theta_max 26.4
_cell_measurement_theta_min 3.5
_cell_volume 729.9(2)
_computing_cell_refinement 'SAINT (Bruker, 1998)'
_computing_data_collection 'SMART (Bruker, 1998)'
_computing_data_reduction SAINT
_computing_molecular_graphics 'X-SEED (Barbour, 2001)'
_computing_publication_material 'publCIF (Westrip, 2006)'
_computing_structure_refinement 'SHELXL97 (Sheldrick, 1997)'
_computing_structure_solution 'SHELXS97 (Sheldrick, 1997)'
_diffrn_ambient_temperature 294(2)
_diffrn_measured_fraction_theta_full 0.98
_diffrn_measured_fraction_theta_max 0.98
_diffrn_measurement_device_type 'Bruker SMART 1K area-detector'
_diffrn_measurement_method '\f and \w'
_diffrn_radiation_monochromator graphite
_diffrn_radiation_source 'fine-focus sealed tube'
_diffrn_radiation_type MoK\a
_diffrn_radiation_wavelength 0.71073
_diffrn_reflns_av_R_equivalents 0.047
_diffrn_reflns_av_sigmaI/netI 0.050
_diffrn_reflns_limit_h_max 12
_diffrn_reflns_limit_h_min -12
_diffrn_reflns_limit_k_max 7
_diffrn_reflns_limit_k_min -6
_diffrn_reflns_limit_l_max 14
_diffrn_reflns_limit_l_min -8
_diffrn_reflns_number 3709
_diffrn_reflns_theta_full 26.4
_diffrn_reflns_theta_max 26.4
_diffrn_reflns_theta_min 3.5
_diffrn_standards_decay_% 0
_diffrn_standards_interval_count 0
_diffrn_standards_interval_time 0
_diffrn_standards_number 0
_exptl_absorpt_coefficient_mu 2.698
_exptl_absorpt_correction_T_max 0.774
_exptl_absorpt_correction_T_min 0.446
_exptl_absorpt_correction_type multi-scan
_exptl_absorpt_process_details '(SADABS; Sheldrick, 1996)'
_exptl_crystal_colour Colorless
_exptl_crystal_density_diffrn 2.303
_exptl_crystal_density_method 'not measured'
_exptl_crystal_description Block
_exptl_crystal_F_000 488
_exptl_crystal_size_max 0.20
_exptl_crystal_size_mid 0.18
_exptl_crystal_size_min 0.10
_refine_diff_density_max 1.16
_refine_diff_density_min -1.37
_refine_ls_extinction_method none
_refine_ls_goodness_of_fit_ref 0.98
_refine_ls_hydrogen_treatment constr
_refine_ls_matrix_type full
_refine_ls_number_parameters 109
_refine_ls_number_reflns 1459
_refine_ls_number_restraints 0
_refine_ls_restrained_S_all 0.98
_refine_ls_R_factor_all 0.050
_refine_ls_R_factor_gt 0.036
_refine_ls_shift/su_max 0.001
_refine_ls_shift/su_mean 0.000
_refine_ls_structure_factor_coef Fsqd
_refine_ls_weighting_details 'calc w=1/[\s^2^(Fo^2^)+(0.0544P)^2^] where P=(Fo^2^+2Fc^2^)/3'
_refine_ls_weighting_scheme calc
_refine_ls_wR_factor_gt 0.085
_refine_ls_wR_factor_ref 0.092
_reflns_number_gt 1138
_reflns_number_total 1459
_reflns_threshold_expression I>2\s(I)
_cod_data_source_file gk2043.cif
_cod_data_source_block I
_cod_depositor_comments
;
The following automatic conversions were performed:
'_symmetry_cell_setting' value 'Monoclinic' changed to 'monoclinic'
according to '/home/saulius/struct/CIF-dictionaries/cif_core.dic'
dictionary named 'cif_core.dic' version 2.4.1 from 2010-06-29.

Automatic conversion script
Id: cif_fix_enum 1527 2010-12-29 10:47:43Z saulius 

The following automatic conversions were performed:

'_symmetry_cell_setting' value 'Monoclinic' changed to 'monoclinic'
according to /home/saulius/struct/CIF-dictionaries/cif_core.dic
dictionary named 'cif_core.dic' version 2.4.1 from 2010-06-29.

Automatic conversion script
Id: cif_fix_values 1715 2011-07-08 13:25:40Z adriana 
;
_cod_original_sg_symbol_H-M 'P 21/c'
_cod_database_code 2211408
_cod_database_fobs_code 2211408

loop_
_symmetry_equiv_pos_as_xyz
'x, y, z'
'-x, y+1/2, -z+1/2'
'-x, -y, -z'
'x, -y-1/2, z-1/2'

loop_
_atom_site_type_symbol
_atom_site_label
_atom_site_fract_x
_atom_site_fract_y
_atom_site_fract_z
_atom_site_U_iso_or_equiv
_atom_site_adp_type
_atom_site_calc_flag
_atom_site_refinement_flags
_atom_site_occupancy
Ag Ag1 0.45223(4) 0.64448(5) 0.65057(3) 0.0374(2) Uani d . 1
N N1 0.3817(3) 0.9693(5) 0.5734(3) 0.0216(8) Uani d . 1
N N2 0.4378(3) 1.1403(5) 0.6450(3) 0.0236(8) Uani d . 1
N N3 0.4137(4) 1.3089(5) 0.5785(3) 0.0275(8) Uani d . 1
N N4 0.3444(4) 1.2630(6) 0.4645(3) 0.0282(8) Uani d . 1
C C1 0.3250(4) 1.0513(6) 0.4628(4) 0.0200(10) Uani d . 1
C C2 0.2462(4) 0.9371(7) 0.3531(4) 0.0240(10) Uani d . 1
C C3 0.2160(4) 1.0412(7) 0.2432(4) 0.0280(10) Uani d . 1
C C4 0.1412(5) 0.9424(9) 0.1389(4) 0.0370(10) Uani d . 1
C C5 0.0955(5) 0.7372(9) 0.1409(5) 0.0410(10) Uani d . 1
C C6 0.1239(5) 0.6325(7) 0.2481(5) 0.0400(10) Uani d . 1
C C7 0.2004(4) 0.7296(7) 0.3545(4) 0.0310(10) Uani d . 1
H H3 0.2472 1.1795 0.2411 0.033 Uiso calc R 1
H H4 0.1211 1.0138 0.0663 0.045 Uiso calc R 1
H H5 0.0452 0.6696 0.0696 0.049 Uiso calc R 1
H H6 0.0913 0.4948 0.2491 0.048 Uiso calc R 1
H H7 0.2211 0.6564 0.4266 0.037 Uiso calc R 1

loop_
_atom_site_aniso_label
_atom_site_aniso_U_11
_atom_site_aniso_U_22
_atom_site_aniso_U_33
_atom_site_aniso_U_12
_atom_site_aniso_U_13
_atom_site_aniso_U_23
Ag1 0.0623(3) 0.0126(2) 0.0260(2) -0.0028(2) 0.0010(2) 0.00030(10)
N1 0.031(2) 0.009(2) 0.024(2) 0.0010(10) 0.009(2) -0.0010(10)
N2 0.032(2) 0.010(2) 0.023(2) 0.0040(10) 0.003(2) 0.0020(10)
N3 0.042(2) 0.011(2) 0.024(2) -0.0010(10) 0.003(2) 0.001(2)
N4 0.041(2) 0.013(2) 0.023(2) -0.003(2) 0.001(2) 0.002(2)
C1 0.022(2) 0.012(2) 0.022(2) 0.002(2) 0.005(2) 0.001(2)
C2 0.022(2) 0.019(2) 0.027(2) 0.003(2) 0.005(2) -0.001(2)
C3 0.032(2) 0.025(2) 0.024(2) 0.002(2) 0.008(2) 0.003(2)
C4 0.041(3) 0.042(3) 0.025(2) 0.002(2) 0.006(2) -0.001(2)
C5 0.039(3) 0.043(3) 0.032(3) -0.003(2) 0.000(2) -0.015(2)
C6 0.045(3) 0.023(2) 0.043(3) -0.008(2) 0.004(2) -0.011(2)
C7 0.040(3) 0.020(2) 0.032(3) -0.004(2) 0.011(2) -0.002(2)

loop_
_atom_type_symbol
_atom_type_description
_atom_type_scat_dispersion_real
_atom_type_scat_dispersion_imag
_atom_type_scat_source
C C 0.0033 0.0016 'International Tables Vol C Tables 4.2.6.8 and 6.1.1.4'
H H 0.0000 0.0000 'International Tables Vol C Tables 4.2.6.8 and 6.1.1.4'
N N 0.0061 0.0033 'International Tables Vol C Tables 4.2.6.8 and 6.1.1.4'
Ag Ag -0.8971 1.1015 'International Tables Vol C Tables 4.2.6.8 and 6.1.1.4'

loop_
_geom_angle_atom_site_label_1
_geom_angle_atom_site_label_2
_geom_angle_atom_site_label_3
_geom_angle_site_symmetry_1
_geom_angle_site_symmetry_3
_geom_angle
_geom_angle_publ_flag
N1 Ag1 N2 . 2_646 114.40(10) yes
N1 Ag1 N3 . 1_545 134.50(10) yes
N2 Ag1 N3 2_646 1_545 110.40(10) yes
C1 N1 N2 . . 104.9(3) ?
C1 N1 Ag1 . . 135.7(3) ?
N2 N1 Ag1 . . 116.6(2) ?
N3 N2 N1 . . 108.1(3) ?
N3 N2 Ag1 . 2_656 123.8(3) ?
N1 N2 Ag1 . 2_656 128.0(2) ?
N2 N3 N4 . . 111.6(3) ?
N2 N3 Ag1 . 1_565 124.1(3) ?
N4 N3 Ag1 . 1_565 123.5(3) ?
N3 N4 C1 . . 104.8(3) ?
N4 C1 N1 . . 110.5(3) ?
N4 C1 C2 . . 122.2(4) ?
N1 C1 C2 . . 127.2(4) ?
C7 C2 C3 . . 118.9(4) ?
C7 C2 C1 . . 122.5(4) ?
C3 C2 C1 . . 118.6(4) ?
C4 C3 C2 . . 120.7(5) ?
C3 C4 C5 . . 120.1(5) ?
C6 C5 C4 . . 120.0(4) ?
C5 C6 C7 . . 120.6(4) ?
C6 C7 C2 . . 119.7(4) ?
C4 C3 H3 . . 119.7 ?
C2 C3 H3 . . 119.7 ?
C3 C4 H4 . . 119.9 ?
C5 C4 H4 . . 119.9 ?
C6 C5 H5 . . 120.0 ?
C4 C5 H5 . . 120.0 ?
C5 C6 H6 . . 119.7 ?
C7 C6 H6 . . 119.7 ?
C6 C7 H7 . . 120.2 ?
C2 C7 H7 . . 120.2 ?

loop_
_geom_bond_atom_site_label_1
_geom_bond_atom_site_label_2
_geom_bond_site_symmetry_2
_geom_bond_distance
_geom_bond_publ_flag
Ag1 N1 . 2.251(3) yes
Ag1 N2 2_646 2.299(3) yes
Ag1 N3 1_545 2.256(3) yes
N1 C1 . 1.343(5) ?
N1 N2 . 1.368(4) ?
N2 N3 . 1.292(5) ?
N3 N4 . 1.327(5) ?
N4 C1 . 1.342(5) ?
C1 C2 . 1.464(6) ?
C2 C7 . 1.389(6) ?
C2 C3 . 1.396(6) ?
C3 C4 . 1.362(6) ?
C4 C5 . 1.376(7) ?
C5 C6 . 1.371(8) ?
C6 C7 . 1.380(7) ?
C3 H3 . 0.93 ?
C4 H4 . 0.93 ?
C5 H5 . 0.93 ?
C6 H6 . 0.93 ?
C7 H7 . 0.93 ?

loop_
_geom_torsion_atom_site_label_1
_geom_torsion_atom_site_label_2
_geom_torsion_atom_site_label_3
_geom_torsion_atom_site_label_4
_geom_torsion_site_symmetry_1
_geom_torsion_site_symmetry_4
_geom_torsion
N3 Ag1 N1 C1 1_545 . -17.2(5)
N2 Ag1 N1 C1 2_646 . 173.8(4)
N3 Ag1 N1 N2 1_545 . -175.0(2)
N2 Ag1 N1 N2 2_646 . 16.1(4)
C1 N1 N2 N3 . . 0.2(4)
Ag1 N1 N2 N3 . . 164.3(3)
C1 N1 N2 Ag1 . 2_656 177.3(3)
Ag1 N1 N2 Ag1 . 2_656 -18.6(4)
N1 N2 N3 N4 . . -0.4(5)
Ag1 N2 N3 N4 2_656 . -177.6(3)
N1 N2 N3 Ag1 . 1_565 170.0(2)
Ag1 N2 N3 Ag1 2_656 1_565 -7.2(5)
N2 N3 N4 C1 . . 0.4(5)
Ag1 N3 N4 C1 1_565 . -170.1(3)
N3 N4 C1 N1 . . -0.2(5)
N3 N4 C1 C2 . . 177.1(4)
N2 N1 C1 N4 . . 0.0(5)
Ag1 N1 C1 N4 . . -159.4(3)
N2 N1 C1 C2 . . -177.2(4)
Ag1 N1 C1 C2 . . 23.4(6)
N4 C1 C2 C7 . . -165.6(4)
N1 C1 C2 C7 . . 11.3(6)
N4 C1 C2 C3 . . 14.2(6)
N1 C1 C2 C3 . . -168.9(4)
C7 C2 C3 C4 . . 0.9(7)
C1 C2 C3 C4 . . -179.0(4)
C2 C3 C4 C5 . . -0.5(7)
C3 C4 C5 C6 . . 0.7(7)
C4 C5 C6 C7 . . -1.2(8)
C5 C6 C7 C2 . . 1.5(8)
C3 C2 C7 C6 . . -1.4(6)
C1 C2 C7 C6 . . 178.5(4)
